data_7720351
loop_
_publ_author_name
'&#x160;koch, Karel'
'Buzikov&#xe1;, Michaela'
'Jakubczyk, Micha&#x142;'
'Pattanamcheril Anilkumar, Krishna'
'Demel, Jan'
'Liteck&#xe1;, Miroslava'

_publ_section_title
;
 Molybdenum(VI) borano-imido complexes and their application as Lewis acid
 catalysts in homocoupling of diazo compounds.
;
_journal_issue 12
_journal_name_full 'Dalton transactions (Cambridge, England : 2003)'
_journal_page_first 4997
_journal_page_last 5003
_journal_paper_doi 10.1039/d6dt00469e
_journal_volume 55
_journal_year 2026
_chemical_formula_moiety 'C15 H10 N2'
_chemical_formula_sum 'C15 H10 N2'
_chemical_formula_weight 218.25
_space_group_crystal_system monoclinic
_space_group_IT_number 14
_space_group_name_Hall '-P 2ybc'
_space_group_name_H-M_alt 'P 1 21/c 1'
_atom_sites_solution_hydrogens geom
_atom_sites_solution_primary dual
_audit_creation_date 2025-12-05
_audit_creation_method
;
Olex2 1.5-ac7-016
(compiled 2025.05.29 svn.r8cd99b3d for Rigaku Oxford Diffraction, GUI svn.r7254)
;
_audit_update_record
;
2026-01-05 deposited with the CCDC.	2026-02-26 downloaded from the CCDC.
;
_cell_angle_alpha 90
_cell_angle_beta 106.898(3)
_cell_angle_gamma 90
_cell_formula_units_Z 4
_cell_length_a 7.9972(2)
_cell_length_b 17.3076(4)
_cell_length_c 8.2800(2)
_cell_measurement_reflns_used 4753
_cell_measurement_temperature 99.98(10)
_cell_measurement_theta_max 74.8090
_cell_measurement_theta_min 5.0840
_cell_volume 1096.57(5)
_computing_cell_refinement 'CrysAlisPro 1.171.44.117a (Rigaku OD, 2025)'
_computing_data_collection 'CrysAlisPro system (CCD 44.113a 64-bit (release 02-06-2025))'
_computing_data_reduction 'CrysAlisPro 1.171.44.117a (Rigaku OD, 2025)'
_computing_molecular_graphics 'Olex2 1.5-ac7-016 (Dolomanov et al., 2009)'
_computing_publication_material 'Olex2 1.5-ac7-016 (Dolomanov et al., 2009)'
_computing_structure_refinement 'SHELXL 2018/3 (Sheldrick, 2015)'
_computing_structure_solution 'SHELXT  (Sheldrick, 2015)'
_diffrn_ambient_environment N~2~
_diffrn_ambient_temperature 99.98(10)
_diffrn_detector 'Hybrid Pixel Array Detector'
_diffrn_detector_area_resol_mean 10.0000
_diffrn_detector_type HyPix
_diffrn_measured_fraction_theta_full 0.995
_diffrn_measured_fraction_theta_max 0.922
_diffrn_measurement_details
;
List of Runs (angles in degrees, time in seconds):

  # Type    Start    End  Width  t~exp~   \w     \q     \k     \f   Frames
#--------------------------------------------------------------------------
  1  \w     33.00  58.00   0.50    0.38    --  104.64 -57.00-180.00   50
  2  \w     34.00  60.00   0.50    0.38    --  104.64 -57.00-150.00   52
  3  \w     34.00  60.00   0.50    0.38    --  104.64 -57.00 -90.00   52
  4  \w     37.00  62.00   0.50    0.38    --  104.64 -57.00 -60.00   50
  5  \w    -17.00  36.00   0.50    0.10    --   49.47 -35.00 105.00  106
  6  \w     36.00  63.00   0.50    0.38    --  104.64 -57.00 120.00   54
  7  \w     33.00  63.00   0.50    0.38    --  104.64 -57.00  90.00   60
  8  \w     45.00  81.00   0.50    0.10    --   49.47  35.00 -96.00   72
  9  \w    100.00 126.00   0.50    0.38    --  104.64  19.00-150.00   52
 10  \w    138.00 164.00   0.50    0.38    --  104.64  19.00-150.00   52
 11  \w    110.00 166.00   0.50    0.38    --  104.64  35.00 -96.00  112
 12  \w    -39.00  20.00   0.50    0.10    --  -49.47  35.00 -96.00  118
 13  \w   -110.00 -27.00   0.50    0.38    --  -90.00  77.00-150.00  166
 14  \w    -65.00 -18.00   0.50    0.38    --  -90.00  57.00 -30.00   94
 15  \w    -56.00 -29.00   0.50    0.38    --  -90.00  57.00   0.00   54
 16  \w    -57.00 -19.00   0.50    0.38    --  -90.00  57.00  30.00   76
 17  \w    -51.00 -19.00   0.50    0.38    --  -90.00  77.00  60.00   64
 18  \w   -104.00 -61.00   0.50    0.38    --  -90.00  77.00  60.00   86
 19  \w    -64.00 -19.00   0.50    0.38    --  -90.00  57.00  60.00   90
 20  \w    -83.00 -42.00   0.50    0.10    --  -49.47 -37.00  30.00   82
 21  \w   -115.00 -45.00   0.50    0.10    --  -49.47 -35.00 105.00  140
 22  \w   -122.00 -82.00   0.50    0.38    --  -90.00 -35.00 105.00   80
;
_diffrn_measurement_device 'four-circle diffractometer'
_diffrn_measurement_device_type 'XtaLAB Synergy, Dualflex, HyPix'
_diffrn_measurement_method '\w scans'
_diffrn_orient_matrix_type 'CrysAlisPro convention (1999,Acta A55,543-557)'
_diffrn_orient_matrix_UB_11 0.1778087000
_diffrn_orient_matrix_UB_12 0.0397272000
_diffrn_orient_matrix_UB_13 0.0227994000
_diffrn_orient_matrix_UB_21 -0.0359750000
_diffrn_orient_matrix_UB_22 0.0028412000
_diffrn_orient_matrix_UB_23 -0.1930494000
_diffrn_orient_matrix_UB_31 -0.0872782000
_diffrn_orient_matrix_UB_32 0.0796160000
_diffrn_orient_matrix_UB_33 -0.0043192000
_diffrn_radiation_monochromator mirror
_diffrn_radiation_probe x-ray
_diffrn_radiation_type 'Cu K\a'
_diffrn_radiation_wavelength 1.54184
_diffrn_reflns_av_R_equivalents 0.0445
_diffrn_reflns_av_unetI/netI 0.0415
_diffrn_reflns_Laue_measured_fraction_full 0.995
_diffrn_reflns_Laue_measured_fraction_max 0.922
_diffrn_reflns_limit_h_max 9
_diffrn_reflns_limit_h_min -10
_diffrn_reflns_limit_k_max 20
_diffrn_reflns_limit_k_min -13
_diffrn_reflns_limit_l_max 9
_diffrn_reflns_limit_l_min -10
_diffrn_reflns_number 7200
_diffrn_reflns_point_group_measured_fraction_full 0.995
_diffrn_reflns_point_group_measured_fraction_max 0.922
_diffrn_reflns_theta_full 67.684
_diffrn_reflns_theta_max 76.707
_diffrn_reflns_theta_min 5.111
_diffrn_source 'micro-focus sealed X-ray tube'
_diffrn_source_type 'PhotonJet (Cu) X-ray Source'
_exptl_absorpt_coefficient_mu 0.620
_exptl_absorpt_correction_T_max 1.000
_exptl_absorpt_correction_T_min 0.492
_exptl_absorpt_correction_type gaussian
_exptl_absorpt_process_details
;
CrysAlisPro 1.171.44.117a (Rigaku Oxford Diffraction, 2025)
Numerical absorption correction based on gaussian integration over
a multifaceted crystal model
Empirical absorption correction using spherical harmonics,
implemented in SCALE3 ABSPACK scaling algorithm.
;
_exptl_crystal_colour yellow
_exptl_crystal_colour_primary yellow
_exptl_crystal_density_diffrn 1.322
_exptl_crystal_description prism
_exptl_crystal_F_000 456
_exptl_crystal_size_max 0.242
_exptl_crystal_size_mid 0.239
_exptl_crystal_size_min 0.118
_refine_diff_density_max 0.160
_refine_diff_density_min -0.156
_refine_diff_density_rms 0.041
_refine_ls_extinction_method none
_refine_ls_goodness_of_fit_ref 1.052
_refine_ls_hydrogen_treatment constr
_refine_ls_matrix_type full
_refine_ls_number_parameters 154
_refine_ls_number_reflns 2130
_refine_ls_number_restraints 0
_refine_ls_restrained_S_all 1.052
_refine_ls_R_factor_all 0.0455
_refine_ls_R_factor_gt 0.0416
_refine_ls_shift/su_max 0.000
_refine_ls_shift/su_mean 0.000
_refine_ls_structure_factor_coef Fsqd
_refine_ls_weighting_details 'w=1/[\s^2^(Fo^2^)+(0.0554P)^2^+0.1746P] where P=(Fo^2^+2Fc^2^)/3'
_refine_ls_weighting_scheme calc
_refine_ls_wR_factor_gt 0.1113
_refine_ls_wR_factor_ref 0.1148
_reflns_Friedel_coverage 0.000
_reflns_number_gt 1890
_reflns_number_total 2130
_reflns_threshold_expression 'I > 2\s(I)'
_cod_data_source_file d6dt00469e2.cif
_cod_data_source_block ksk551-gg
_cod_depositor_comments 'Adding full bibliography for 7720347--7720357.cif.'
_cod_original_cell_volume 1096.58(5)
_cod_database_code 7720351
_shelx_shelxl_version_number 2018/3
_chemical_oxdiff_formula 'C15 H10 N2 '
_shelx_space_group_comment
;
The symmetry employed for this shelxl refinement is uniquely defined
by the following loop, which should always be used as a source of
symmetry information in preference to the above space-group names.
They are only intended as comments.
;
_diffrn_oxdiff_digest_od_ed
;

;
_diffrn_oxdiff_measurement_exp_name KSK551.par
_olex2_refinement_description
;
1. Fixed Uiso
 At 1.2 times of:
  All C(H) groups
2.a Aromatic/amide H refined with riding coordinates:
 C3(H3), C15(H15), C8(H8), C14(H14), C5(H5), C6(H6), C7(H7), C12(H12),
 C11(H11), C13(H13)
;
_olex2_submission_special_instructions 'No special instructions were received'
_oxdiff_exptl_absorpt_empirical_details
;
Empirical correction (ABSPACK) includes:
- Absorption correction using spherical harmonics
- Frame scaling
;
_oxdiff_exptl_absorpt_empirical_full_max 1.294
_oxdiff_exptl_absorpt_empirical_full_min 0.831

loop_
_space_group_symop_operation_xyz
'x, y, z'
'-x, y+1/2, -z+1/2'
'-x, -y, -z'
'x, -y-1/2, z-1/2'

loop_
_atom_site_label
_atom_site_type_symbol
_atom_site_fract_x
_atom_site_fract_y
_atom_site_fract_z
_atom_site_U_iso_or_equiv
_atom_site_adp_type
_atom_site_occupancy
_atom_site_site_symmetry_order
_atom_site_calc_flag
_atom_site_refinement_flags_posn
_atom_site_refinement_flags_adp
_atom_site_refinement_flags_occupancy
_atom_site_disorder_assembly
_atom_site_disorder_group
N1 N 0.30318(15) 0.55974(7) 0.22961(14) 0.0461(3) Uani 1 1 d . . . . .
C3 C 0.64581(18) 0.66083(8) 0.51612(18) 0.0454(3) Uani 1 1 d . . . . .
H3 H 0.705354 0.685042 0.619867 0.054 Uiso 1 1 calc R U . . .
C4 C 0.71255(17) 0.65437(7) 0.37197(17) 0.0420(3) Uani 1 1 d . . . . .
C1 C 0.44554(16) 0.59732(7) 0.31139(17) 0.0402(3) Uani 1 1 d . . . . .
C15 C 0.26253(18) 0.56047(8) 0.59161(18) 0.0445(3) Uani 1 1 d . . . . .
H15 H 0.267832 0.516852 0.523610 0.053 Uiso 1 1 calc R U . . .
C10 C 0.36741(17) 0.62439(7) 0.58968(16) 0.0393(3) Uani 1 1 d . . . . .
C9 C 0.58669(17) 0.61562(7) 0.24103(17) 0.0401(3) Uani 1 1 d . . . . .
C8 C 0.61300(18) 0.60309(8) 0.08436(18) 0.0463(3) Uani 1 1 d . . . . .
H8 H 0.527536 0.577381 -0.003166 0.056 Uiso 1 1 calc R U . . .
C14 C 0.15053(19) 0.55967(9) 0.69145(19) 0.0522(4) Uani 1 1 d . . . . .
H14 H 0.079844 0.515586 0.691715 0.063 Uiso 1 1 calc R U . . .
C5 C 0.86902(18) 0.67844(8) 0.34433(19) 0.0489(3) Uani 1 1 d . . . . .
H5 H 0.956804 0.703251 0.431369 0.059 Uiso 1 1 calc R U . . .
C6 C 0.8935(2) 0.66546(9) 0.1883(2) 0.0525(4) Uani 1 1 d . . . . .
H6 H 0.999226 0.681764 0.168482 0.063 Uiso 1 1 calc R U . . .
N2 N 0.18254(19) 0.52675(9) 0.15903(18) 0.0666(4) Uani 1 1 d . . . . .
C2 C 0.48529(17) 0.62720(7) 0.48170(16) 0.0395(3) Uani 1 1 d . . . . .
C7 C 0.7671(2) 0.62914(8) 0.0596(2) 0.0520(4) Uani 1 1 d . . . . .
H7 H 0.786813 0.622054 -0.047143 0.062 Uiso 1 1 calc R U . . .
C12 C 0.2466(2) 0.68631(9) 0.79197(19) 0.0542(4) Uani 1 1 d . . . . .
H12 H 0.241950 0.729400 0.861605 0.065 Uiso 1 1 calc R U . . .
C11 C 0.35855(18) 0.68727(8) 0.69236(17) 0.0463(3) Uani 1 1 d . . . . .
H11 H 0.430200 0.731201 0.693823 0.056 Uiso 1 1 calc R U . . .
C13 C 0.1412(2) 0.62253(10) 0.79038(19) 0.0563(4) Uani 1 1 d . . . . .
H13 H 0.062740 0.622213 0.857308 0.068 Uiso 1 1 calc R U . . .

loop_
_atom_site_aniso_label
_atom_site_aniso_U_11
_atom_site_aniso_U_22
_atom_site_aniso_U_33
_atom_site_aniso_U_23
_atom_site_aniso_U_13
_atom_site_aniso_U_12
N1 0.0436(6) 0.0516(7) 0.0465(6) -0.0073(5) 0.0184(5) -0.0034(5)
C3 0.0439(7) 0.0475(7) 0.0452(7) 0.0005(5) 0.0136(6) -0.0060(6)
C4 0.0418(7) 0.0396(7) 0.0469(7) 0.0048(5) 0.0163(5) 0.0002(5)
C1 0.0365(6) 0.0399(6) 0.0450(7) -0.0015(5) 0.0133(5) -0.0005(5)
C15 0.0451(7) 0.0428(7) 0.0476(7) 0.0042(6) 0.0170(6) 0.0008(5)
C10 0.0383(7) 0.0408(7) 0.0395(6) 0.0047(5) 0.0124(5) 0.0024(5)
C9 0.0385(6) 0.0373(6) 0.0469(7) 0.0033(5) 0.0162(5) 0.0040(5)
C8 0.0480(8) 0.0458(7) 0.0484(7) 0.0000(6) 0.0192(6) 0.0047(6)
C14 0.0449(8) 0.0582(9) 0.0565(8) 0.0109(7) 0.0194(6) -0.0034(6)
C5 0.0412(7) 0.0499(8) 0.0570(8) 0.0048(6) 0.0167(6) -0.0044(6)
C6 0.0472(8) 0.0506(8) 0.0680(10) 0.0088(7) 0.0300(7) 0.0013(6)
N2 0.0544(8) 0.0862(10) 0.0622(8) -0.0232(7) 0.0217(7) -0.0216(7)
C2 0.0409(7) 0.0374(6) 0.0419(7) 0.0013(5) 0.0146(5) -0.0001(5)
C7 0.0570(9) 0.0510(8) 0.0567(8) 0.0049(6) 0.0304(7) 0.0055(6)
C12 0.0566(9) 0.0622(9) 0.0455(8) -0.0045(6) 0.0177(6) 0.0103(7)
C11 0.0485(8) 0.0465(7) 0.0439(7) -0.0019(6) 0.0135(6) -0.0010(6)
C13 0.0471(8) 0.0787(11) 0.0483(8) 0.0102(7) 0.0222(6) 0.0098(7)

loop_
_atom_type_symbol
_atom_type_description
_atom_type_scat_dispersion_real
_atom_type_scat_dispersion_imag
_atom_type_scat_source
C C 0.0181 0.0091 'International Tables Vol C Tables 4.2.6.8 and 6.1.1.4'
H H 0.0000 0.0000 'International Tables Vol C Tables 4.2.6.8 and 6.1.1.4'
N N 0.0311 0.0180 'International Tables Vol C Tables 4.2.6.8 and 6.1.1.4'

loop_
_exptl_crystal_face_index_h
_exptl_crystal_face_index_k
_exptl_crystal_face_index_l
_exptl_crystal_face_perp_dist
-2 -2 5 0.0851
2 2 -5 0.0758
2 -1 -5 0.0665
5 -2 0 0.0824
3 8 1 0.0903
-2 10 1 0.0927
-5 -2 0 0.0894
0 -11 -1 0.1154
-3 -8 -1 0.1092
0 -6 4 0.0938
-1 0 -4 0.0513
1 1 5 0.0643
2 -2 4 0.0681
3 3 3 0.0775
-3 -2 -3 0.0607

loop_
_geom_angle_atom_site_label_1
_geom_angle_atom_site_label_2
_geom_angle_atom_site_label_3
_geom_angle
_geom_angle_site_symmetry_1
_geom_angle_site_symmetry_3
_geom_angle_publ_flag
N2 N1 C1 179.06(15) . . ?
C4 C3 H3 124.9 . . ?
C2 C3 H3 124.9 . . ?
C2 C3 C4 110.22(12) . . ?
C9 C4 C3 108.53(11) . . ?
C5 C4 C3 132.37(13) . . ?
C5 C4 C9 119.10(13) . . ?
N1 C1 C9 124.09(12) . . ?
N1 C1 C2 126.18(12) . . ?
C9 C1 C2 109.73(11) . . ?
C10 C15 H15 119.6 . . ?
C14 C15 H15 119.6 . . ?
C14 C15 C10 120.77(13) . . ?
C15 C10 C2 121.75(11) . . ?
C15 C10 C11 118.40(12) . . ?
C11 C10 C2 119.85(11) . . ?
C4 C9 C1 105.04(11) . . ?
C8 C9 C4 121.45(12) . . ?
C8 C9 C1 133.51(13) . . ?
C9 C8 H8 121.0 . . ?
C7 C8 C9 118.08(14) . . ?
C7 C8 H8 121.0 . . ?
C15 C14 H14 119.9 . . ?
C13 C14 C15 120.26(14) . . ?
C13 C14 H14 119.9 . . ?
C4 C5 H5 120.6 . . ?
C6 C5 C4 118.77(14) . . ?
C6 C5 H5 120.6 . . ?
C5 C6 H6 119.2 . . ?
C5 C6 C7 121.51(13) . . ?
C7 C6 H6 119.2 . . ?
C3 C2 C1 106.45(12) . . ?
C3 C2 C10 128.03(12) . . ?
C1 C2 C10 125.44(12) . . ?
C8 C7 C6 121.05(14) . . ?
C8 C7 H7 119.5 . . ?
C6 C7 H7 119.5 . . ?
C11 C12 H12 120.0 . . ?
C11 C12 C13 120.09(14) . . ?
C13 C12 H12 120.0 . . ?
C10 C11 H11 119.7 . . ?
C12 C11 C10 120.70(13) . . ?
C12 C11 H11 119.7 . . ?
C14 C13 C12 119.76(14) . . ?
C14 C13 H13 120.1 . . ?
C12 C13 H13 120.1 . . ?

loop_
_geom_bond_atom_site_label_1
_geom_bond_atom_site_label_2
_geom_bond_distance
_geom_bond_site_symmetry_2
_geom_bond_publ_flag
N1 C1 1.3151(17) . ?
N1 N2 1.1272(17) . ?
C3 H3 0.9500 . ?
C3 C4 1.4465(19) . ?
C3 C2 1.3621(19) . ?
C4 C9 1.4157(19) . ?
C4 C5 1.3993(19) . ?
C1 C9 1.4479(17) . ?
C1 C2 1.4479(18) . ?
C15 H15 0.9500 . ?
C15 C10 1.3913(19) . ?
C15 C14 1.3843(19) . ?
C10 C2 1.4766(18) . ?
C10 C11 1.3954(19) . ?
C9 C8 1.3902(19) . ?
C8 H8 0.9500 . ?
C8 C7 1.382(2) . ?
C14 H14 0.9500 . ?
C14 C13 1.377(2) . ?
C5 H5 0.9500 . ?
C5 C6 1.380(2) . ?
C6 H6 0.9500 . ?
C6 C7 1.387(2) . ?
C7 H7 0.9500 . ?
C12 H12 0.9500 . ?
C12 C11 1.382(2) . ?
C12 C13 1.387(2) . ?
C11 H11 0.9500 . ?
C13 H13 0.9500 . ?

loop_
_geom_torsion_atom_site_label_1
_geom_torsion_atom_site_label_2
_geom_torsion_atom_site_label_3
_geom_torsion_atom_site_label_4
_geom_torsion
_geom_torsion_site_symmetry_1
_geom_torsion_site_symmetry_2
_geom_torsion_site_symmetry_3
_geom_torsion_site_symmetry_4
_geom_torsion_publ_flag
N1 C1 C9 C4 -178.87(12) . . . . ?
N1 C1 C9 C8 1.7(2) . . . . ?
N1 C1 C2 C3 179.25(13) . . . . ?
N1 C1 C2 C10 -3.7(2) . . . . ?
C3 C4 C9 C1 -1.43(14) . . . . ?
C3 C4 C9 C8 178.06(12) . . . . ?
C3 C4 C5 C6 -178.25(14) . . . . ?
C4 C3 C2 C1 0.43(15) . . . . ?
C4 C3 C2 C10 -176.50(12) . . . . ?
C4 C9 C8 C7 0.48(19) . . . . ?
C4 C5 C6 C7 -0.2(2) . . . . ?
C1 C9 C8 C7 179.80(14) . . . . ?
C15 C10 C2 C3 -144.89(14) . . . . ?
C15 C10 C2 C1 38.73(19) . . . . ?
C15 C10 C11 C12 -0.8(2) . . . . ?
C15 C14 C13 C12 -1.1(2) . . . . ?
C10 C15 C14 C13 0.1(2) . . . . ?
C9 C4 C5 C6 1.8(2) . . . . ?
C9 C1 C2 C3 -1.35(15) . . . . ?
C9 C1 C2 C10 175.68(11) . . . . ?
C9 C8 C7 C6 1.2(2) . . . . ?
C14 C15 C10 C2 -178.77(13) . . . . ?
C14 C15 C10 C11 0.8(2) . . . . ?
C5 C4 C9 C1 178.54(12) . . . . ?
C5 C4 C9 C8 -1.97(19) . . . . ?
C5 C6 C7 C8 -1.4(2) . . . . ?
C2 C3 C4 C9 0.66(16) . . . . ?
C2 C3 C4 C5 -179.31(14) . . . . ?
C2 C1 C9 C4 1.72(14) . . . . ?
C2 C1 C9 C8 -177.68(14) . . . . ?
C2 C10 C11 C12 178.79(13) . . . . ?
C11 C10 C2 C3 35.6(2) . . . . ?
C11 C10 C2 C1 -140.81(13) . . . . ?
C11 C12 C13 C14 1.1(2) . . . . ?
C13 C12 C11 C10 -0.2(2) . . . . ?

loop_
_exptl_oxdiff_crystal_face_indexfrac_h
_exptl_oxdiff_crystal_face_indexfrac_k
_exptl_oxdiff_crystal_face_indexfrac_l
_exptl_oxdiff_crystal_face_x
_exptl_oxdiff_crystal_face_y
_exptl_oxdiff_crystal_face_z
-1.5743 -1.8820 5.2987 -0.2339 -0.9716 -0.0353
1.5016 2.1857 -5.2728 0.2336 0.9701 0.0657
2.2083 -1.1902 -5.2867 0.2248 0.9378 -0.2647
4.8618 -2.2527 0.0190 0.7754 -0.1850 -0.6038
3.3433 7.7975 0.6414 0.9189 -0.2219 0.3262
-2.4593 9.8894 0.5786 -0.0312 0.0049 0.9995
-4.7717 -2.2135 -0.3161 -0.9436 0.2264 0.2416
-0.3405 -11.0496 -0.7547 -0.5167 0.1266 -0.8467
-3.0908 -8.3173 -0.6675 -0.8952 0.2164 -0.3895
-0.3637 -6.0768 4.4219 -0.2053 -0.8578 -0.4712
-1.4797 -0.3643 -4.4815 -0.3797 0.9173 0.1195
1.2311 1.4834 4.5789 0.3822 -0.9240 -0.0091
1.9327 -1.9466 4.1087 0.3600 -0.8682 -0.3414
3.0057 3.0383 3.0499 0.7247 -0.6883 -0.0336
-2.7224 -2.1097 -3.4510 -0.6466 0.7582 0.0845
